data_1508598
loop_
_publ_author_name
'Li, Jian'
'Wang, Ning'
'Li, Chunju'
'Jia, Xueshun'

_publ_section_title
;
 Construction of naphtho-fused oxindoles via the aryne Diels-Alder
 reaction with methyleneindolinones.
;
_journal_issue 19
_journal_name_full 'Organic letters'
_journal_page_first 4994
_journal_page_last 4997
_journal_paper_doi 10.1021/ol3018787
_journal_volume 14
_journal_year 2012
_chemical_formula_sum 'C20 H17 N O4'
_chemical_formula_weight 335.35
_chemical_name_systematic
; 
 ? 
;
_space_group_IT_number 14
_symmetry_cell_setting monoclinic
_symmetry_space_group_name_Hall '-P 2yn'
_symmetry_space_group_name_H-M 'P 1 21/n 1'
_atom_sites_solution_hydrogens geom
_atom_sites_solution_primary direct
_atom_sites_solution_secondary difmap
_audit_creation_method SHELXL-97
_cell_angle_alpha 90.00
_cell_angle_beta 108.772(3)
_cell_angle_gamma 90.00
_cell_formula_units_Z 4
_cell_length_a 11.582(3)
_cell_length_b 12.044(3)
_cell_length_c 12.456(3)
_cell_measurement_reflns_used 2054
_cell_measurement_temperature 296(2)
_cell_measurement_theta_max 24.40
_cell_measurement_theta_min 2.42
_cell_volume 1645.1(7)
_computing_cell_refinement 'Bruker SAINT'
_computing_data_collection 'Bruker APEX2'
_computing_data_reduction 'Bruker SAINT'
_computing_molecular_graphics 'Bruker SHELXTL'
_computing_publication_material 'Bruker SHELXTL'
_computing_structure_refinement 'SHELXL-97 (Sheldrick, 2008)'
_computing_structure_solution 'SHELXS-97 (Sheldrick, 2008)'
_diffrn_ambient_temperature 296(2)
_diffrn_measured_fraction_theta_full 1.000
_diffrn_measured_fraction_theta_max 1.000
_diffrn_measurement_device_type 'Bruker APEX-II CCD'
_diffrn_measurement_method '\f and \w scans'
_diffrn_radiation_monochromator graphite
_diffrn_radiation_source 'fine-focus sealed tube'
_diffrn_radiation_type MoK\a
_diffrn_radiation_wavelength 0.71073
_diffrn_reflns_av_R_equivalents 0.0269
_diffrn_reflns_av_sigmaI/netI 0.0295
_diffrn_reflns_limit_h_max 13
_diffrn_reflns_limit_h_min -13
_diffrn_reflns_limit_k_max 14
_diffrn_reflns_limit_k_min -14
_diffrn_reflns_limit_l_max 14
_diffrn_reflns_limit_l_min -9
_diffrn_reflns_number 8328
_diffrn_reflns_theta_full 25.05
_diffrn_reflns_theta_max 25.05
_diffrn_reflns_theta_min 2.09
_exptl_absorpt_coefficient_mu 0.095
_exptl_absorpt_correction_T_max 0.9962
_exptl_absorpt_correction_T_min 0.9850
_exptl_absorpt_correction_type multi-scan
_exptl_absorpt_process_details sadabs
_exptl_crystal_density_diffrn 1.354
_exptl_crystal_density_method 'not measured'
_exptl_crystal_F_000 704
_exptl_crystal_size_max 0.16
_exptl_crystal_size_mid 0.11
_exptl_crystal_size_min 0.04
_refine_diff_density_max 0.481
_refine_diff_density_min -0.372
_refine_diff_density_rms 0.048
_refine_ls_extinction_coef 0.0026(14)
_refine_ls_extinction_expression Fc^*^=kFc[1+0.001xFc^2^\l^3^/sin(2\q)]^-1/4^
_refine_ls_extinction_method SHELXL
_refine_ls_goodness_of_fit_ref 1.061
_refine_ls_hydrogen_treatment constr
_refine_ls_matrix_type full
_refine_ls_number_parameters 230
_refine_ls_number_reflns 2920
_refine_ls_number_restraints 1
_refine_ls_restrained_S_all 1.069
_refine_ls_R_factor_all 0.0945
_refine_ls_R_factor_gt 0.0722
_refine_ls_shift/su_max 0.000
_refine_ls_shift/su_mean 0.000
_refine_ls_structure_factor_coef Fsqd
_refine_ls_weighting_details 'calc w=1/[\s^2^(Fo^2^)+(0.1069P)^2^+0.9145P] where P=(Fo^2^+2Fc^2^)/3'
_refine_ls_weighting_scheme calc
_refine_ls_wR_factor_gt 0.2003
_refine_ls_wR_factor_ref 0.2227
_reflns_number_gt 2098
_reflns_number_total 2920
_reflns_threshold_expression >2sigma(I)
_cod_data_source_file ol3018787_si_001.cif
_cod_data_source_block 120903b_0m
_cod_depositor_comments
;
The following automatic conversions were performed:

'_symmetry_cell_setting' value 'Monoclinic' changed to 'monoclinic'
according to /home/saulius/struct/CIF-dictionaries/cif_core.dic
dictionary named 'cif_core.dic' version 2.4.2 from 2011-04-26.

Automatic conversion script
Id: cif_fix_values 1891 2012-01-12 08:04:46Z andrius 
;
_cod_original_sg_symbol_H-M P2(1)/n
_cod_database_code 1508598

loop_
_symmetry_equiv_pos_as_xyz
'x, y, z'
'-x+1/2, y+1/2, -z+1/2'
'-x, -y, -z'
'x-1/2, -y-1/2, z-1/2'

loop_
_atom_site_label
_atom_site_type_symbol
_atom_site_fract_x
_atom_site_fract_y
_atom_site_fract_z
_atom_site_U_iso_or_equiv
_atom_site_adp_type
_atom_site_occupancy
_atom_site_symmetry_multiplicity
_atom_site_calc_flag
_atom_site_refinement_flags
C1 C 0.5829(2) 0.1844(2) 0.1444(2) 0.0469(7) Uani 1 1 d .
C2 C 0.5373(3) 0.0843(3) 0.1757(3) 0.0553(8) Uani 1 1 d .
C3 C 0.5794(3) -0.0170(3) 0.1562(3) 0.0684(10) Uani 1 1 d .
H3 H 0.5485 -0.0811 0.1784 0.082 Uiso 1 1 calc R
C4 C 0.6678(3) -0.0250(3) 0.1038(3) 0.0712(10) Uani 1 1 d .
H4 H 0.6959 -0.0946 0.0912 0.085 Uiso 1 1 calc R
C5 C 0.7144(3) 0.0679(3) 0.0703(3) 0.0604(8) Uani 1 1 d .
H5 H 0.7732 0.0611 0.0345 0.072 Uiso 1 1 calc R
C6 C 0.6740(2) 0.1735(2) 0.0896(2) 0.0480(7) Uani 1 1 d .
C7 C 0.7295(3) 0.2704(3) 0.0582(2) 0.0501(7) Uani 1 1 d .
C8 C 0.6938(3) 0.3721(2) 0.0817(2) 0.0495(7) Uani 1 1 d .
C9 C 0.7307(3) 0.4876(3) 0.0631(3) 0.0581(8) Uani 1 1 d .
C10 C 0.5816(3) 0.4950(3) 0.1478(3) 0.0550(8) Uani 1 1 d .
C11 C 0.6031(3) 0.3818(2) 0.1345(2) 0.0478(7) Uani 1 1 d .
C12 C 0.5443(2) 0.2946(2) 0.1665(2) 0.0476(7) Uani 1 1 d .
C13 C 0.4554(3) 0.3279(3) 0.2169(3) 0.0611(9) Uani 1 1 d .
H13 H 0.4113 0.2747 0.2415 0.073 Uiso 1 1 calc R
C14 C 0.4349(3) 0.4390(3) 0.2289(3) 0.0706(10) Uani 1 1 d .
H14 H 0.3761 0.4580 0.2619 0.085 Uiso 1 1 calc R
C15 C 0.4960(3) 0.5255(3) 0.1953(3) 0.0682(10) Uani 1 1 d .
H15 H 0.4790 0.5996 0.2049 0.082 Uiso 1 1 calc R
C16 C 0.4086(4) 0.0025(3) 0.2726(4) 0.0881(13) Uani 1 1 d .
H16A H 0.3697 -0.0483 0.2125 0.132 Uiso 1 1 calc R
H16B H 0.3513 0.0255 0.3094 0.132 Uiso 1 1 calc R
H16C H 0.4768 -0.0334 0.3267 0.132 Uiso 1 1 calc R
C17 C 0.8217(3) 0.2575(3) -0.0011(3) 0.0592(8) Uani 1 1 d .
C18 C 1.0301(3) 0.2568(4) 0.0186(4) 0.0924(14) Uani 1 1 d D
H18A H 1.0573 0.3310 0.0086 0.111 Uiso 1 1 calc R
H18B H 1.0004 0.2212 -0.0551 0.111 Uiso 1 1 calc R
C19 C 1.1352(5) 0.1899(7) 0.0978(6) 0.185(4) Uani 1 1 d D
H19A H 1.1364 0.1995 0.1747 0.277 Uiso 1 1 calc R
H19B H 1.2109 0.2155 0.0907 0.277 Uiso 1 1 calc R
H19C H 1.1245 0.1127 0.0779 0.277 Uiso 1 1 calc R
C20 C 0.6665(4) 0.6765(3) 0.1053(3) 0.0766(11) Uani 1 1 d .
H20A H 0.7228 0.6997 0.0675 0.115 Uiso 1 1 calc R
H20B H 0.6941 0.7027 0.1822 0.115 Uiso 1 1 calc R
H20C H 0.5874 0.7068 0.0666 0.115 Uiso 1 1 calc R
N1 N 0.6595(2) 0.5562(2) 0.1046(2) 0.0606(7) Uani 1 1 d .
O1 O 0.4502(2) 0.0976(2) 0.2269(2) 0.0747(7) Uani 1 1 d .
O2 O 0.7955(3) 0.2439(3) -0.1012(2) 0.1033(11) Uani 1 1 d .
O3 O 0.9336(2) 0.2619(2) 0.0697(2) 0.0691(7) Uani 1 1 d .
O4 O 0.8071(2) 0.5182(2) 0.0213(2) 0.0750(8) Uani 1 1 d .

loop_
_atom_site_aniso_label
_atom_site_aniso_U_11
_atom_site_aniso_U_22
_atom_site_aniso_U_33
_atom_site_aniso_U_23
_atom_site_aniso_U_13
_atom_site_aniso_U_12
C1 0.0439(15) 0.0504(17) 0.0439(15) 0.0013(12) 0.0104(12) -0.0035(12)
C2 0.0492(16) 0.0578(19) 0.0566(18) 0.0074(14) 0.0137(14) -0.0052(14)
C3 0.072(2) 0.0501(19) 0.078(2) 0.0075(17) 0.0176(19) -0.0083(16)
C4 0.081(2) 0.048(2) 0.084(3) -0.0026(17) 0.026(2) 0.0008(16)
C5 0.065(2) 0.058(2) 0.062(2) -0.0034(15) 0.0251(16) 0.0017(15)
C6 0.0474(16) 0.0497(17) 0.0434(15) 0.0000(12) 0.0097(13) -0.0016(12)
C7 0.0493(16) 0.0578(18) 0.0444(16) -0.0001(13) 0.0170(13) -0.0031(13)
C8 0.0496(16) 0.0519(18) 0.0475(16) 0.0036(13) 0.0163(13) -0.0014(13)
C9 0.0573(18) 0.0567(19) 0.0570(18) 0.0074(15) 0.0136(15) -0.0056(15)
C10 0.0542(17) 0.0538(18) 0.0540(17) 0.0012(14) 0.0132(14) 0.0025(14)
C11 0.0491(16) 0.0489(16) 0.0440(15) -0.0015(12) 0.0133(13) 0.0014(13)
C12 0.0431(15) 0.0536(17) 0.0450(16) 0.0009(13) 0.0125(13) -0.0015(12)
C13 0.0564(18) 0.072(2) 0.0605(19) 0.0028(16) 0.0268(16) 0.0031(16)
C14 0.066(2) 0.078(2) 0.074(2) -0.0046(19) 0.0319(18) 0.0117(18)
C15 0.072(2) 0.063(2) 0.070(2) -0.0013(17) 0.0247(18) 0.0143(17)
C16 0.079(2) 0.089(3) 0.100(3) 0.025(2) 0.035(2) -0.026(2)
C17 0.063(2) 0.066(2) 0.056(2) -0.0015(15) 0.0286(16) 0.0001(15)
C18 0.072(3) 0.126(4) 0.100(3) 0.003(3) 0.057(2) 0.000(2)
C19 0.122(5) 0.251(9) 0.227(8) 0.118(7) 0.120(5) 0.088(5)
C20 0.090(3) 0.044(2) 0.079(3) 0.0042(16) 0.004(2) -0.0055(17)
N1 0.0695(17) 0.0455(15) 0.0643(17) 0.0022(12) 0.0181(14) -0.0028(12)
O1 0.0712(15) 0.0717(16) 0.0919(18) 0.0169(13) 0.0409(14) -0.0084(12)
O2 0.089(2) 0.169(3) 0.0633(18) -0.0177(17) 0.0403(15) -0.0102(19)
O3 0.0536(13) 0.0916(18) 0.0709(15) 0.0003(13) 0.0324(12) 0.0018(12)
O4 0.0714(15) 0.0725(16) 0.0866(17) 0.0158(13) 0.0329(14) -0.0137(12)

loop_
_atom_type_symbol
_atom_type_description
_atom_type_scat_dispersion_real
_atom_type_scat_dispersion_imag
_atom_type_scat_source
C C 0.0033 0.0016 'International Tables Vol C Tables 4.2.6.8 and 6.1.1.4'
H H 0.0000 0.0000 'International Tables Vol C Tables 4.2.6.8 and 6.1.1.4'
N N 0.0061 0.0033 'International Tables Vol C Tables 4.2.6.8 and 6.1.1.4'
O O 0.0106 0.0060 'International Tables Vol C Tables 4.2.6.8 and 6.1.1.4'

loop_
_geom_angle_atom_site_label_1
_geom_angle_atom_site_label_2
_geom_angle_atom_site_label_3
_geom_angle
C2 C1 C6 116.7(3)
C2 C1 C12 123.9(3)
C6 C1 C12 119.4(3)
O1 C2 C3 123.2(3)
O1 C2 C1 115.2(3)
C3 C2 C1 121.6(3)
C2 C3 C4 120.5(3)
C2 C3 H3 119.7
C4 C3 H3 119.7
C5 C4 C3 120.8(3)
C5 C4 H4 119.6
C3 C4 H4 119.6
C4 C5 C6 120.4(3)
C4 C5 H5 119.8
C6 C5 H5 119.8
C5 C6 C1 120.0(3)
C5 C6 C7 119.0(3)
C1 C6 C7 120.9(3)
C8 C7 C6 118.6(3)
C8 C7 C17 121.2(3)
C6 C7 C17 120.2(3)
C7 C8 C11 120.0(3)
C7 C8 C9 133.3(3)
C11 C8 C9 106.7(3)
O4 C9 N1 125.6(3)
O4 C9 C8 129.1(3)
N1 C9 C8 105.3(3)
C15 C10 N1 132.5(3)
C15 C10 C11 119.7(3)
N1 C10 C11 107.8(3)
C12 C11 C10 125.6(3)
C12 C11 C8 125.6(3)
C10 C11 C8 108.8(3)
C11 C12 C13 114.1(3)
C11 C12 C1 115.4(3)
C13 C12 C1 130.6(3)
C14 C13 C12 119.7(3)
C14 C13 H13 120.1
C12 C13 H13 120.1
C13 C14 C15 124.8(3)
C13 C14 H14 117.6
C15 C14 H14 117.6
C10 C15 C14 116.1(3)
C10 C15 H15 121.9
C14 C15 H15 121.9
O1 C16 H16A 109.5
O1 C16 H16B 109.5
H16A C16 H16B 109.5
O1 C16 H16C 109.5
H16A C16 H16C 109.5
H16B C16 H16C 109.5
O2 C17 O3 124.8(3)
O2 C17 C7 123.4(3)
O3 C17 C7 111.9(3)
O3 C18 C19 107.8(3)
O3 C18 H18A 110.2
C19 C18 H18A 110.2
O3 C18 H18B 110.2
C19 C18 H18B 110.2
H18A C18 H18B 108.5
C18 C19 H19A 109.5
C18 C19 H19B 109.5
H19A C19 H19B 109.5
C18 C19 H19C 109.5
H19A C19 H19C 109.5
H19B C19 H19C 109.5
N1 C20 H20A 109.5
N1 C20 H20B 109.5
H20A C20 H20B 109.5
N1 C20 H20C 109.5
H20A C20 H20C 109.5
H20B C20 H20C 109.5
C9 N1 C10 111.4(3)
C9 N1 C20 124.1(3)
C10 N1 C20 124.5(3)
C2 O1 C16 119.2(3)
C17 O3 C18 115.8(3)

loop_
_geom_bond_atom_site_label_1
_geom_bond_atom_site_label_2
_geom_bond_distance
C1 C2 1.420(4)
C1 C6 1.436(4)
C1 C12 1.455(4)
C2 O1 1.365(4)
C2 C3 1.365(5)
C3 C4 1.384(5)
C3 H3 0.9300
C4 C5 1.364(5)
C4 H4 0.9300
C5 C6 1.403(4)
C5 H5 0.9300
C6 C7 1.444(4)
C7 C8 1.354(4)
C7 C17 1.489(4)
C8 C11 1.412(4)
C8 C9 1.495(4)
C9 O4 1.219(4)
C9 N1 1.381(4)
C10 C15 1.359(4)
C10 N1 1.399(4)
C10 C11 1.405(4)
C11 C12 1.379(4)
C12 C13 1.425(4)
C13 C14 1.376(5)
C13 H13 0.9300
C14 C15 1.397(5)
C14 H14 0.9300
C15 H15 0.9300
C16 O1 1.430(4)
C16 H16A 0.9600
C16 H16B 0.9600
C16 H16C 0.9600
C17 O2 1.196(4)
C17 O3 1.314(4)
C18 O3 1.455(4)
C18 C19 1.527(2)
C18 H18A 0.9700
C18 H18B 0.9700
C19 H19A 0.9600
C19 H19B 0.9600
C19 H19C 0.9600
C20 N1 1.451(4)
C20 H20A 0.9600
C20 H20B 0.9600
C20 H20C 0.9600

loop_
_cod_related_entry_id
_cod_related_entry_code
_cod_related_entry_database
1 30652015 ChemSpider
